data_1560433
loop_
_publ_author_name
'Viana, R.S.'
'Oliveira, C.A.F.'
'Chojnacki, J.'
'Barros, B.S.'
'Alves-Jr, S.'
'Kulesza, J.'

_publ_section_title
;
 Structural and spectroscopic investigation of new luminescent hybrid
 materials based on calix[4]arene-tetracarboxylate and Ln 3+ ions (Ln =
 Gd, Tb or Eu)
;
_journal_name_full 'Journal of Solid State Chemistry'
_journal_page_first 26
_journal_page_last 32
_journal_paper_doi 10.1016/j.jssc.2017.04.002
_journal_volume 251
_journal_year 2017
_chemical_formula_moiety 'C53  H60  O14  Tb1  2-, C2 H8 N +, O2 H5 +, 3(O H2)'
_chemical_formula_sum 'C55 H69 N O19 Tb'
_chemical_formula_weight 1207.03
_space_group_IT_number 2
_space_group_name_Hall '-P 1'
_space_group_name_H-M_alt 'P -1'
_symmetry_cell_setting triclinic
_symmetry_Int_Tables_number 2
_symmetry_space_group_name_Hall '-P 1'
_symmetry_space_group_name_H-M 'P -1'
_atom_sites_solution_hydrogens geom
_cell_angle_alpha 86.976(3)
_cell_angle_beta 83.813(3)
_cell_angle_gamma 69.051(3)
_cell_formula_units_Z 2
_cell_length_a 11.3359(4)
_cell_length_b 12.6499(4)
_cell_length_c 22.9920(9)
_cell_measurement_reflns_used 8762
_cell_measurement_temperature 293(2)
_cell_measurement_theta_max 28.7078
_cell_measurement_theta_min 2.1938
_cell_measurement_wavelength 0.71073
_cell_volume 3060.8(2)
_computing_molecular_graphics 'Ortep for Windows (Farrugia, 2012)'
_computing_publication_material 'WinGX publication routines (Farrugia, 2012)'
_computing_structure_refinement 'SHELXL-2014 (Sheldrick, 2014)'
_diffrn_ambient_temperature 293(2)
_diffrn_measured_fraction_theta_full 0.999
_diffrn_measured_fraction_theta_max 0.999
_diffrn_measurement_device_type 'KM4CCD 4 axes \k geometry, Sapphire-2 Detector'
_diffrn_measurement_method '\w scans'
_diffrn_radiation_probe x-ray
_diffrn_radiation_type MoK\a
_diffrn_radiation_wavelength 0.71073
_diffrn_reflns_av_R_equivalents 0.0468
_diffrn_reflns_av_unetI/netI 0.0626
_diffrn_reflns_Laue_measured_fraction_full 0.999
_diffrn_reflns_Laue_measured_fraction_max 0.999
_diffrn_reflns_limit_h_max 13
_diffrn_reflns_limit_h_min -13
_diffrn_reflns_limit_k_max 14
_diffrn_reflns_limit_k_min -15
_diffrn_reflns_limit_l_max 27
_diffrn_reflns_limit_l_min -27
_diffrn_reflns_number 19849
_diffrn_reflns_point_group_measured_fraction_full 0.999
_diffrn_reflns_point_group_measured_fraction_max 0.999
_diffrn_reflns_theta_full 25.242
_diffrn_reflns_theta_max 25.5
_diffrn_reflns_theta_min 2.348
_exptl_absorpt_coefficient_mu 1.223
_exptl_absorpt_correction_T_max 1.00000
_exptl_absorpt_correction_T_min 0.59883
_exptl_absorpt_correction_type multi-scan
_exptl_absorpt_process_details
;
CrysAlisPro, Agilent Technologies,
Version 1.171.35.15 (release 03-08-2011 CrysAlis171 .NET)
Empirical absorption correction using spherical harmonics,
 implemented in SCALE3 ABSPACK scaling algorithm.
;
_exptl_crystal_colour colourless
_exptl_crystal_density_diffrn 1.31
_exptl_crystal_density_method 'not measured'
_exptl_crystal_description fragment
_exptl_crystal_F_000 1246
_exptl_crystal_size_max 0.32
_exptl_crystal_size_mid 0.25
_exptl_crystal_size_min 0.08
_refine_diff_density_max 1.494
_refine_diff_density_min -0.77
_refine_diff_density_rms 0.12
_refine_ls_extinction_method none
_refine_ls_goodness_of_fit_ref 1.074
_refine_ls_hydrogen_treatment constr
_refine_ls_matrix_type full
_refine_ls_number_parameters 731
_refine_ls_number_reflns 11395
_refine_ls_number_restraints 1
_refine_ls_restrained_S_all 1.074
_refine_ls_R_factor_all 0.0653
_refine_ls_R_factor_gt 0.0545
_refine_ls_shift/su_max 0.001
_refine_ls_shift/su_mean 0
_refine_ls_structure_factor_coef Fsqd
_refine_ls_weighting_details 'w=1/[\s^2^(Fo^2^)+(0.0783P)^2^+1.8756P] where P=(Fo^2^+2Fc^2^)/3'
_refine_ls_weighting_scheme calc
_refine_ls_wR_factor_gt 0.1394
_refine_ls_wR_factor_ref 0.151
_reflns_number_gt 9664
_reflns_number_total 11395
_reflns_threshold_expression 'I > 2\s(I)'
_cod_data_source_file JSSC-2017-251-26.cif
_cod_data_source_block Calix-TA-SC-Tb
_cod_database_code 1560433

loop_
_symmetry_equiv_pos_as_xyz
'x, y, z'
'-x, -y, -z'

loop_
_atom_site_label
_atom_site_type_symbol
_atom_site_fract_x
_atom_site_fract_y
_atom_site_fract_z
_atom_site_U_iso_or_equiv
_atom_site_adp_type
_atom_site_occupancy
_atom_site_calc_flag
_atom_site_disorder_assembly
_atom_site_disorder_group
Tb1 Tb 0.49507(2) 0.20083(2) 0.15833(2) 0.04117(11) Uani 1 d . .
O1 O 0.3832(3) 0.1415(3) 0.24708(14) 0.0424(8) Uani 1 d . .
O2 O 0.5148(4) 0.0046(3) 0.16323(16) 0.0522(9) Uani 1 d . .
O3 O 0.4094(5) -0.1153(3) 0.17986(19) 0.0719(13) Uani 1 d . .
O4 O 0.3049(3) 0.3762(3) 0.17190(14) 0.0411(7) Uani 1 d . .
O5 O 0.3068(4) 0.1890(3) 0.12772(16) 0.0527(9) Uani 1 d . .
O6 O 0.1288(5) 0.2726(4) 0.0845(3) 0.0936(17) Uani 1 d . .
O7 O 0.6108(3) 0.3333(3) 0.13130(14) 0.0459(8) Uani 1 d . .
O8 O 0.4680(4) 0.2865(3) 0.06271(14) 0.0520(9) Uani 1 d . .
O9 O 0.5651(5) 0.3326(5) -0.01981(17) 0.0826(15) Uani 1 d . .
O10 O 0.6918(3) 0.0965(3) 0.20582(14) 0.0444(8) Uani 1 d . .
O11 O 0.6728(4) 0.0970(4) 0.09366(16) 0.0587(10) Uani 1 d . .
O12 O 0.8285(5) -0.0702(4) 0.0798(2) 0.0885(16) Uani 1 d . .
O13 O 0.5045(3) 0.2980(3) 0.24176(14) 0.0417(7) Uiso 1 d . .
C1 C 0.3692(5) 0.1751(4) 0.3057(2) 0.0399(11) Uani 1 d . .
C2 C 0.2627(5) 0.2690(5) 0.3240(2) 0.0442(11) Uani 1 d . .
C3 C 0.2457(5) 0.2944(5) 0.3840(2) 0.0536(13) Uani 1 d . .
H3 H 0.1744 0.3546 0.3979 0.064 Uiso 1 calc . .
C4 C 0.3318(6) 0.2327(6) 0.4235(2) 0.0573(15) Uani 1 d . .
C5 C 0.4399(6) 0.1459(5) 0.4016(2) 0.0544(14) Uani 1 d . .
H5 H 0.4988 0.1051 0.4272 0.065 Uiso 1 calc . .
C6 C 0.4635(5) 0.1172(4) 0.3424(2) 0.0432(11) Uani 1 d . .
C7 C 0.3461(5) 0.0443(4) 0.2402(2) 0.0479(12) Uani 1 d . .
H7A H 0.2579 0.0699 0.2321 0.057 Uiso 1 calc . .
H7B H 0.3549 -0.0005 0.2761 0.057 Uiso 1 calc . .
C8 C 0.4309(6) -0.0284(4) 0.1894(2) 0.0502(13) Uani 1 d . .
C9 C 0.3084(7) 0.2588(7) 0.4898(3) 0.079(2) Uani 1 d . .
C10 C 0.4309(10) 0.2526(13) 0.5145(4) 0.164(6) Uani 1 d . .
H10A H 0.4965 0.1814 0.5046 0.246 Uiso 1 calc . .
H10B H 0.4567 0.3133 0.4982 0.246 Uiso 1 calc . .
H10C H 0.4165 0.2592 0.5563 0.246 Uiso 1 calc . .
C11 C 0.2726(10) 0.1618(9) 0.5229(3) 0.122(4) Uani 1 d . .
H11A H 0.3394 0.0905 0.5147 0.183 Uiso 1 calc . .
H11B H 0.261 0.1748 0.5642 0.183 Uiso 1 calc . .
H11C H 0.1953 0.1604 0.5101 0.183 Uiso 1 calc . .
C12 C 0.2009(12) 0.3692(10) 0.5040(4) 0.150(5) Uani 1 d . .
H12A H 0.1262 0.3695 0.4877 0.226 Uiso 1 calc . .
H12B H 0.184 0.3771 0.5456 0.226 Uiso 1 calc . .
H12C H 0.2242 0.4311 0.4875 0.226 Uiso 1 calc . .
C13 C 0.1711(5) 0.3449(5) 0.2829(2) 0.0485(12) Uani 1 d . .
H13A H 0.0854 0.3658 0.3018 0.058 Uiso 1 calc . .
H13B H 0.1758 0.303 0.2481 0.058 Uiso 1 calc . .
C14 C 0.2713(4) 0.4631(4) 0.2134(2) 0.0386(10) Uani 1 d . .
C15 C 0.3144(5) 0.5536(4) 0.2022(2) 0.0427(11) Uani 1 d . .
C16 C 0.2693(5) 0.6428(5) 0.2418(3) 0.0508(13) Uani 1 d . .
H16 H 0.294 0.7052 0.2344 0.061 Uiso 1 calc . .
C17 C 0.1890(5) 0.6419(5) 0.2918(3) 0.0569(15) Uani 1 d . .
C18 C 0.1576(5) 0.5455(5) 0.3033(3) 0.0560(14) Uani 1 d . .
H18 H 0.1079 0.5417 0.3377 0.067 Uiso 1 calc . .
C19 C 0.1985(4) 0.4534(4) 0.2647(2) 0.0440(11) Uani 1 d . .
C20 C 0.2062(5) 0.3895(5) 0.1339(2) 0.0512(13) Uani 1 d . .
H20A H 0.2155 0.4366 0.1004 0.061 Uiso 1 calc . .
H20B H 0.1236 0.4267 0.1549 0.061 Uiso 1 calc . .
C21 C 0.2148(6) 0.2749(5) 0.1135(2) 0.0548(14) Uani 1 d . .
C22 C 0.1359(6) 0.7471(6) 0.3314(3) 0.076(2) Uani 1 d . .
C23 C 0.2430(7) 0.7818(7) 0.3473(4) 0.105(3) Uani 1 d . .
H23A H 0.2898 0.7954 0.3122 0.157 Uiso 1 calc . .
H23B H 0.2086 0.8496 0.3699 0.157 Uiso 1 calc . .
H23C H 0.2985 0.7223 0.3698 0.157 Uiso 1 calc . .
C24 C 0.0644(11) 0.7263(10) 0.3869(5) 0.167(7) Uani 1 d . .
H24A H -0.004 0.7042 0.3777 0.251 Uiso 1 calc . .
H24B H 0.1206 0.667 0.4093 0.251 Uiso 1 calc . .
H24C H 0.0307 0.7943 0.4093 0.251 Uiso 1 calc . .
C25 C 0.0430(11) 0.8428(9) 0.2972(6) 0.188(8) Uani 1 d . .
H25A H 0.0866 0.8578 0.2614 0.282 Uiso 1 calc . .
H25B H -0.0256 0.8205 0.2885 0.282 Uiso 1 calc . .
H25C H 0.0101 0.9099 0.3203 0.282 Uiso 1 calc . .
C39 C 0.8382(5) 0.2434(4) 0.1937(2) 0.0444(11) Uani 1 d . .
H39A H 0.8228 0.2052 0.1614 0.053 Uiso 1 calc . .
H39B H 0.9259 0.2388 0.1882 0.053 Uiso 1 calc . .
C26 C 0.4160(5) 0.5543(4) 0.1523(2) 0.0460(12) Uani 1 d . .
H26A H 0.3946 0.6299 0.1353 0.055 Uiso 1 calc . .
H26B H 0.4172 0.5034 0.122 0.055 Uiso 1 calc . .
C27 C 0.6381(5) 0.4077(4) 0.16652(19) 0.0390(10) Uani 1 d . .
C28 C 0.7504(5) 0.3684(4) 0.1935(2) 0.0420(11) Uani 1 d . .
C29 C 0.7771(5) 0.4475(5) 0.2251(2) 0.0482(12) Uani 1 d . .
H29 H 0.854 0.4248 0.2415 0.058 Uiso 1 calc . .
C30 C 0.6939(5) 0.5589(4) 0.2332(2) 0.0475(12) Uani 1 d . .
C31 C 0.5798(5) 0.5916(5) 0.2071(2) 0.0481(12) Uani 1 d . .
H31 H 0.523 0.6655 0.2117 0.058 Uiso 1 calc . .
C32 C 0.5485(5) 0.5176(4) 0.1744(2) 0.0418(11) Uani 1 d . .
C33 C 0.6394(6) 0.3521(6) 0.0697(2) 0.0596(15) Uani 1 d . .
H33A H 0.7264 0.3058 0.0574 0.072 Uiso 1 calc . .
H33B H 0.6296 0.4309 0.0625 0.072 Uiso 1 calc . .
C34 C 0.5491(6) 0.3214(5) 0.0351(2) 0.0570(14) Uani 1 d . .
C35 C 0.7105(19) 0.647(2) 0.2733(10) 0.040(4) Uani 0.56(2) d A 1
C36 C 0.788(3) 0.595(3) 0.3216(13) 0.088(10) Uani 0.56(2) d A 1
H36A H 0.8692 0.5437 0.3061 0.132 Uiso 0.56(2) calc A 1
H36B H 0.7994 0.653 0.3431 0.132 Uiso 0.56(2) calc A 1
H36C H 0.7459 0.5541 0.3471 0.132 Uiso 0.56(2) calc A 1
C37 C 0.7594(19) 0.7274(14) 0.2331(6) 0.083(6) Uani 0.56(2) d A 1
H37A H 0.7038 0.7576 0.2028 0.125 Uiso 0.56(2) calc A 1
H37B H 0.7612 0.7883 0.2558 0.125 Uiso 0.56(2) calc A 1
H37C H 0.8434 0.6864 0.2158 0.125 Uiso 0.56(2) calc A 1
C38 C 0.5894(14) 0.7224(13) 0.3093(7) 0.070(4) Uani 0.56(2) d A 1
H38A H 0.5271 0.7634 0.2833 0.106 Uiso 0.56(2) calc A 1
H38B H 0.5562 0.6759 0.3355 0.106 Uiso 0.56(2) calc A 1
H38C H 0.6096 0.7748 0.3314 0.106 Uiso 0.56(2) calc A 1
C35A C 0.753(2) 0.637(3) 0.2599(16) 0.048(6) Uani 0.44(2) d A 2
C36A C 0.808(3) 0.582(3) 0.3166(14) 0.068(10) Uani 0.44(2) d A 2
H36D H 0.7431 0.5679 0.3428 0.102 Uiso 0.44(2) calc A 2
H36E H 0.8761 0.5112 0.3079 0.102 Uiso 0.44(2) calc A 2
H36F H 0.8403 0.6312 0.3348 0.102 Uiso 0.44(2) calc A 2
C37A C 0.861(2) 0.6544(18) 0.2229(8) 0.080(7) Uani 0.44(2) d A 2
H37D H 0.928 0.5826 0.2159 0.119 Uiso 0.44(2) calc A 2
H37E H 0.8332 0.6889 0.1863 0.119 Uiso 0.44(2) calc A 2
H37F H 0.892 0.7027 0.2428 0.119 Uiso 0.44(2) calc A 2
C38A C 0.646(2) 0.7497(15) 0.2716(14) 0.109(15) Uani 0.44(2) d A 2
H38D H 0.5767 0.737 0.2954 0.163 Uiso 0.44(2) calc A 2
H38E H 0.6755 0.7984 0.2917 0.163 Uiso 0.44(2) calc A 2
H38F H 0.6166 0.7846 0.2352 0.163 Uiso 0.44(2) calc A 2
C40 C 0.7364(5) 0.1201(4) 0.2572(2) 0.0409(11) Uani 1 d . .
C41 C 0.6966(5) 0.0822(4) 0.3109(2) 0.0418(11) Uani 1 d . .
C42 C 0.7493(5) 0.1018(4) 0.3606(2) 0.0467(12) Uani 1 d . .
H42 H 0.7254 0.0763 0.3971 0.056 Uiso 1 calc . .
C43 C 0.8357(5) 0.1577(4) 0.3569(2) 0.0475(12) Uani 1 d . .
C44 C 0.8661(5) 0.1987(4) 0.3019(2) 0.0468(12) Uani 1 d . .
H44 H 0.9224 0.2376 0.2988 0.056 Uiso 1 calc . .
C45 C 0.8156(4) 0.1839(4) 0.2512(2) 0.0408(11) Uani 1 d . .
C46 C 0.7834(5) 0.0006(4) 0.1750(2) 0.0521(13) Uani 1 d . .
H46A H 0.7762 -0.0691 0.1918 0.063 Uiso 1 calc . .
H46B H 0.8686 -0.0012 0.1785 0.063 Uiso 1 calc . .
C47 C 0.7583(6) 0.0106(6) 0.1106(3) 0.0608(16) Uani 1 d . .
C48 C 0.8960(6) 0.1759(5) 0.4109(3) 0.0643(16) Uani 1 d . .
C49 C 1.0392(8) 0.1134(8) 0.4020(4) 0.105(3) Uani 1 d . .
H49A H 1.0731 0.1404 0.3667 0.158 Uiso 1 calc . .
H49B H 1.078 0.1267 0.4346 0.158 Uiso 1 calc . .
H49C H 1.0566 0.0337 0.3991 0.158 Uiso 1 calc . .
C50 C 0.8773(9) 0.3016(6) 0.4174(4) 0.097(3) Uani 1 d . .
H50A H 0.9091 0.3292 0.3817 0.145 Uiso 1 calc . .
H50B H 0.7886 0.3446 0.4256 0.145 Uiso 1 calc . .
H50C H 0.9225 0.3093 0.4489 0.145 Uiso 1 calc . .
C51 C 0.8458(10) 0.1307(9) 0.4673(3) 0.124(4) Uani 1 d . .
H51A H 0.7557 0.1688 0.4739 0.186 Uiso 1 calc . .
H51B H 0.8644 0.0509 0.464 0.186 Uiso 1 calc . .
H51C H 0.8858 0.1439 0.4996 0.186 Uiso 1 calc . .
C52 C 0.5917(5) 0.0309(4) 0.3191(2) 0.0459(12) Uani 1 d . .
H52A H 0.5832 0.003 0.2818 0.055 Uiso 1 calc . .
H52B H 0.616 -0.033 0.3462 0.055 Uiso 1 calc . .
C53 C 0.5090(5) 0.3509(5) 0.2852(3) 0.0515(13) Uiso 1 d . .
H53 H 0.4528 0.4252 0.2834 0.062 Uiso 1 calc B 1
O14 O 0.5614(17) 0.3360(17) 0.3268(7) 0.074(9) Uiso 0.26(2) d C 1
O14A O 0.493(3) 0.411(2) 0.3241(9) 0.310(12) Uiso 0.74(2) d C 2
O15 O 0.0517(14) 0.7504(14) 0.1224(9) 0.220(9) Uani 0.623(11) d D 1
O15A O 0.1949(11) 0.6191(13) 0.0508(5) 0.082(5) Uani 0.377(11) d D 2
O16 O 0.4977(16) 0.4990(11) 0.4098(7) 0.296(8) Uani 1 d . .
O17 O 0.0587(11) 0.5671(10) -0.0257(6) 0.259(6) Uani 1 d . .
O18 O 0.1580(18) -0.0556(19) 0.1275(17) 0.62(3) Uani 1 d . .
O19 O 0.1370(14) 0.0687(10) 0.0426(5) 0.122(5) Uani 0.623(11) d D 1
O19A O -0.001(3) 0.111(3) 0.0378(15) 0.241(19) Uani 0.377(11) d D 2
N1 N 0.5658(10) 0.7803(7) 0.0716(3) 0.122(3) Uani 1 d . .
H1A H 0.521 0.7429 0.0586 0.146 Uiso 1 calc . .
H1B H 0.5351 0.8004 0.1083 0.146 Uiso 1 calc . .
C62 C 0.5500(16) 0.8818(9) 0.0358(4) 0.177(7) Uani 1 d . .
H62A H 0.4617 0.928 0.0376 0.265 Uiso 1 calc . .
H62B H 0.5967 0.9234 0.0502 0.265 Uiso 1 calc . .
H62C H 0.5813 0.8608 -0.004 0.265 Uiso 1 calc . .
C63 C 0.7009(12) 0.7038(13) 0.0711(5) 0.163(6) Uani 1 d . .
H63A H 0.7062 0.6383 0.0953 0.245 Uiso 1 calc . .
H63B H 0.7341 0.6805 0.0318 0.245 Uiso 1 calc . .
H63C H 0.7495 0.7432 0.086 0.245 Uiso 1 calc . .

loop_
_atom_site_aniso_label
_atom_site_aniso_U_11
_atom_site_aniso_U_22
_atom_site_aniso_U_33
_atom_site_aniso_U_23
_atom_site_aniso_U_13
_atom_site_aniso_U_12
Tb1 0.05408(17) 0.04064(16) 0.03254(15) -0.00578(10) -0.00675(11) -0.01985(12)
O1 0.061(2) 0.0444(19) 0.0333(17) -0.0030(14) -0.0085(15) -0.0310(17)
O2 0.069(2) 0.042(2) 0.051(2) -0.0109(16) -0.0066(18) -0.0237(19)
O3 0.121(4) 0.048(2) 0.067(3) -0.004(2) -0.028(3) -0.048(3)
O4 0.0507(18) 0.0394(18) 0.0377(18) -0.0036(14) -0.0139(15) -0.0182(15)
O5 0.063(2) 0.050(2) 0.053(2) -0.0019(17) -0.0208(18) -0.0251(19)
O6 0.096(3) 0.076(3) 0.122(4) -0.013(3) -0.070(3) -0.028(3)
O7 0.066(2) 0.051(2) 0.0298(17) -0.0057(15) -0.0045(16) -0.0319(18)
O8 0.072(2) 0.062(2) 0.0315(18) -0.0037(16) -0.0127(17) -0.033(2)
O9 0.138(4) 0.114(4) 0.026(2) 0.001(2) -0.007(2) -0.080(4)
O10 0.0543(19) 0.0360(18) 0.0413(19) -0.0125(14) -0.0083(15) -0.0112(15)
O11 0.065(2) 0.067(3) 0.040(2) -0.0161(18) -0.0006(18) -0.017(2)
O12 0.083(3) 0.086(3) 0.082(3) -0.052(3) 0.005(3) -0.009(3)
C1 0.052(3) 0.045(3) 0.032(2) 0.000(2) -0.001(2) -0.029(2)
C2 0.046(3) 0.055(3) 0.038(3) 0.000(2) -0.004(2) -0.026(2)
C3 0.056(3) 0.063(4) 0.046(3) -0.010(3) 0.005(3) -0.029(3)
C4 0.067(4) 0.084(4) 0.035(3) -0.006(3) 0.001(3) -0.046(3)
C5 0.071(4) 0.065(4) 0.038(3) 0.011(2) -0.013(3) -0.036(3)
C6 0.057(3) 0.043(3) 0.038(3) 0.001(2) -0.006(2) -0.028(2)
C7 0.066(3) 0.047(3) 0.045(3) 0.003(2) -0.013(2) -0.036(3)
C8 0.071(3) 0.041(3) 0.043(3) 0.002(2) -0.023(3) -0.021(3)
C9 0.082(4) 0.120(6) 0.040(3) -0.020(4) 0.004(3) -0.044(4)
C10 0.133(8) 0.334(19) 0.075(6) -0.084(9) 0.010(6) -0.138(11)
C11 0.154(8) 0.181(10) 0.046(4) 0.025(5) 0.004(5) -0.085(8)
C12 0.201(12) 0.156(10) 0.053(5) -0.041(6) 0.008(6) -0.013(9)
C13 0.042(3) 0.058(3) 0.047(3) -0.004(2) -0.002(2) -0.020(2)
C14 0.038(2) 0.036(2) 0.042(3) -0.004(2) -0.011(2) -0.010(2)
C15 0.046(3) 0.042(3) 0.041(3) 0.001(2) -0.016(2) -0.014(2)
C16 0.054(3) 0.041(3) 0.061(3) -0.009(2) -0.011(3) -0.017(2)
C17 0.043(3) 0.055(3) 0.073(4) -0.022(3) -0.010(3) -0.013(3)
C18 0.040(3) 0.070(4) 0.053(3) -0.013(3) -0.001(2) -0.012(3)
C19 0.039(2) 0.047(3) 0.046(3) -0.007(2) -0.008(2) -0.013(2)
C20 0.061(3) 0.052(3) 0.046(3) 0.001(2) -0.025(3) -0.021(3)
C21 0.064(3) 0.059(4) 0.050(3) -0.002(3) -0.021(3) -0.028(3)
C22 0.055(3) 0.075(4) 0.092(5) -0.051(4) 0.003(3) -0.012(3)
C23 0.090(5) 0.105(6) 0.130(7) -0.069(6) -0.003(5) -0.040(5)
C24 0.165(10) 0.181(11) 0.190(12) -0.148(10) 0.106(9) -0.118(9)
C25 0.163(10) 0.106(8) 0.235(15) -0.102(10) -0.098(10) 0.062(8)
C39 0.046(3) 0.043(3) 0.044(3) -0.007(2) -0.001(2) -0.015(2)
C26 0.059(3) 0.043(3) 0.044(3) 0.011(2) -0.020(2) -0.024(2)
C27 0.056(3) 0.042(3) 0.027(2) 0.0008(19) -0.004(2) -0.028(2)
C28 0.050(3) 0.045(3) 0.035(3) 0.001(2) -0.002(2) -0.022(2)
C29 0.056(3) 0.053(3) 0.048(3) 0.006(2) -0.018(2) -0.031(3)
C30 0.065(3) 0.038(3) 0.050(3) 0.006(2) -0.020(3) -0.027(2)
C31 0.062(3) 0.044(3) 0.047(3) 0.005(2) -0.016(2) -0.027(3)
C32 0.054(3) 0.048(3) 0.033(2) 0.004(2) -0.011(2) -0.029(2)
C33 0.083(4) 0.082(4) 0.031(3) -0.003(3) 0.000(3) -0.051(4)
C34 0.086(4) 0.063(4) 0.032(3) -0.003(2) -0.006(3) -0.038(3)
C35 0.044(11) 0.037(8) 0.049(10) 0.003(7) -0.019(8) -0.022(9)
C36 0.106(17) 0.076(18) 0.095(16) -0.009(12) -0.002(12) -0.049(15)
C37 0.119(18) 0.067(11) 0.087(10) -0.006(7) -0.011(9) -0.060(13)
C38 0.083(9) 0.070(9) 0.070(9) -0.027(7) -0.015(7) -0.035(7)
C35A 0.037(13) 0.041(9) 0.069(18) -0.006(10) -0.010(10) -0.015(11)
C36A 0.075(13) 0.042(10) 0.077(15) -0.032(10) -0.064(12) 0.012(9)
C37A 0.103(16) 0.059(12) 0.105(14) 0.008(9) -0.044(12) -0.054(12)
C38A 0.094(19) 0.044(11) 0.18(3) -0.043(15) -0.08(2) 0.006(11)
C40 0.048(3) 0.031(2) 0.041(3) -0.006(2) -0.013(2) -0.007(2)
C41 0.051(3) 0.028(2) 0.046(3) -0.002(2) -0.015(2) -0.009(2)
C42 0.064(3) 0.040(3) 0.039(3) 0.001(2) -0.019(2) -0.017(2)
C43 0.053(3) 0.040(3) 0.052(3) -0.004(2) -0.023(2) -0.014(2)
C44 0.049(3) 0.039(3) 0.056(3) -0.002(2) -0.016(2) -0.017(2)
C45 0.039(2) 0.035(2) 0.047(3) -0.007(2) -0.004(2) -0.010(2)
C46 0.056(3) 0.040(3) 0.058(3) -0.020(2) -0.007(3) -0.010(2)
C47 0.060(3) 0.065(4) 0.057(4) -0.031(3) 0.006(3) -0.022(3)
C48 0.090(4) 0.059(4) 0.058(4) 0.011(3) -0.041(3) -0.035(3)
C49 0.098(6) 0.104(6) 0.121(7) 0.002(5) -0.068(5) -0.030(5)
C50 0.144(7) 0.071(5) 0.086(5) -0.013(4) -0.044(5) -0.040(5)
C51 0.199(10) 0.169(10) 0.063(5) 0.037(5) -0.067(6) -0.125(9)
C52 0.058(3) 0.037(3) 0.046(3) 0.003(2) -0.017(2) -0.018(2)
O15 0.152(12) 0.199(16) 0.31(2) 0.114(15) -0.111(14) -0.052(12)
O15A 0.060(7) 0.135(13) 0.058(8) 0.032(7) -0.009(5) -0.046(7)
O16 0.44(2) 0.203(11) 0.329(17) 0.063(11) -0.232(16) -0.175(14)
O17 0.217(11) 0.227(13) 0.340(16) 0.088(11) -0.154(11) -0.062(9)
O18 0.29(2) 0.36(3) 1.23(8) -0.21(4) -0.34(3) -0.07(2)
O19 0.188(13) 0.121(9) 0.094(7) -0.023(6) -0.014(7) -0.098(9)
O19A 0.25(3) 0.24(3) 0.28(3) -0.15(3) 0.18(3) -0.18(3)
N1 0.254(11) 0.127(6) 0.043(3) -0.009(4) -0.016(5) -0.137(7)
C62 0.39(2) 0.117(8) 0.074(6) 0.004(6) -0.038(9) -0.154(12)
C63 0.144(10) 0.247(17) 0.123(10) 0.012(10) -0.012(8) -0.099(12)

loop_
_atom_type_symbol
_atom_type_description
_atom_type_scat_dispersion_real
_atom_type_scat_dispersion_imag
_atom_type_scat_source
C C 0.0033 0.0016 'International Tables Vol C Tables 4.2.6.8 and 6.1.1.4'
H H 0 0 'International Tables Vol C Tables 4.2.6.8 and 6.1.1.4'
O O 0.0106 0.006 'International Tables Vol C Tables 4.2.6.8 and 6.1.1.4'
Tb Tb -0.1723 4.1537 'International Tables Vol C Tables 4.2.6.8 and 6.1.1.4'
N N 0.0061 0.0033 'International Tables Vol C Tables 4.2.6.8 and 6.1.1.4'

loop_
_geom_angle_atom_site_label_1
_geom_angle_atom_site_label_2
_geom_angle_atom_site_label_3
_geom_angle
_geom_angle_site_symmetry_1
_geom_angle_site_symmetry_3
O13 Tb1 O5 124.95(12) . .
O13 Tb1 O11 125.23(12) . .
O5 Tb1 O11 109.81(13) . .
O13 Tb1 O8 123.52(12) . .
O5 Tb1 O8 72.27(13) . .
O11 Tb1 O8 71.71(14) . .
O13 Tb1 O2 121.83(12) . .
O5 Tb1 O2 72.24(13) . .
O11 Tb1 O2 71.45(14) . .
O8 Tb1 O2 114.64(12) . .
O13 Tb1 O4 69.73(10) . .
O5 Tb1 O4 65.14(11) . .
O11 Tb1 O4 145.83(13) . .
O8 Tb1 O4 74.82(12) . .
O2 Tb1 O4 130.77(12) . .
O13 Tb1 O10 69.57(10) . .
O5 Tb1 O10 144.83(12) . .
O11 Tb1 O10 64.86(12) . .
O8 Tb1 O10 130.27(12) . .
O2 Tb1 O10 73.34(12) . .
O4 Tb1 O10 139.30(10) . .
O13 Tb1 O7 69.72(11) . .
O5 Tb1 O7 132.26(12) . .
O11 Tb1 O7 75.07(13) . .
O8 Tb1 O7 64.37(11) . .
O2 Tb1 O7 144.33(12) . .
O4 Tb1 O7 84.57(11) . .
O10 Tb1 O7 81.66(12) . .
O13 Tb1 O1 69.38(10) . .
O5 Tb1 O1 73.80(12) . .
O11 Tb1 O1 131.87(13) . .
O8 Tb1 O1 144.19(12) . .
O2 Tb1 O1 64.14(11) . .
O4 Tb1 O1 80.88(11) . .
O10 Tb1 O1 84.97(11) . .
O7 Tb1 O1 139.10(10) . .
C1 O1 C7 113.4(3) . .
C1 O1 Tb1 129.6(3) . .
C7 O1 Tb1 116.1(3) . .
C8 O2 Tb1 122.5(3) . .
C14 O4 C20 113.1(4) . .
C14 O4 Tb1 131.0(3) . .
C20 O4 Tb1 115.7(3) . .
C21 O5 Tb1 123.0(3) . .
C27 O7 C33 112.1(4) . .
C27 O7 Tb1 129.8(3) . .
C33 O7 Tb1 117.4(3) . .
C34 O8 Tb1 122.4(3) . .
C40 O10 C46 112.3(4) . .
C40 O10 Tb1 130.7(3) . .
C46 O10 Tb1 116.8(3) . .
C47 O11 Tb1 121.5(4) . .
C53 O13 Tb1 178.9(4) . .
C6 C1 C2 122.7(4) . .
C6 C1 O1 119.4(4) . .
C2 C1 O1 117.9(4) . .
C1 C2 C3 116.5(5) . .
C1 C2 C13 123.7(4) . .
C3 C2 C13 119.8(5) . .
C4 C3 C2 122.6(5) . .
C4 C3 H3 118.7 . .
C2 C3 H3 118.7 . .
C5 C4 C3 117.8(5) . .
C5 C4 C9 120.4(6) . .
C3 C4 C9 121.8(6) . .
C4 C5 C6 122.5(5) . .
C4 C5 H5 118.8 . .
C6 C5 H5 118.8 . .
C5 C6 C1 117.4(5) . .
C5 C6 C52 120.3(5) . .
C1 C6 C52 122.2(4) . .
O1 C7 C8 109.5(4) . .
O1 C7 H7A 109.8 . .
C8 C7 H7A 109.8 . .
O1 C7 H7B 109.8 . .
C8 C7 H7B 109.8 . .
H7A C7 H7B 108.2 . .
O3 C8 O2 127.3(5) . .
O3 C8 C7 115.4(5) . .
O2 C8 C7 117.2(4) . .
C12 C9 C10 112.2(8) . .
C12 C9 C4 112.9(6) . .
C10 C9 C4 111.2(6) . .
C12 C9 C11 107.7(7) . .
C10 C9 C11 104.1(8) . .
C4 C9 C11 108.2(6) . .
C9 C10 H10A 109.5 . .
C9 C10 H10B 109.5 . .
H10A C10 H10B 109.5 . .
C9 C10 H10C 109.5 . .
H10A C10 H10C 109.5 . .
H10B C10 H10C 109.5 . .
C9 C11 H11A 109.5 . .
C9 C11 H11B 109.5 . .
H11A C11 H11B 109.5 . .
C9 C11 H11C 109.5 . .
H11A C11 H11C 109.5 . .
H11B C11 H11C 109.5 . .
C9 C12 H12A 109.5 . .
C9 C12 H12B 109.5 . .
H12A C12 H12B 109.5 . .
C9 C12 H12C 109.5 . .
H12A C12 H12C 109.5 . .
H12B C12 H12C 109.5 . .
C2 C13 C19 113.1(4) . .
C2 C13 H13A 109 . .
C19 C13 H13A 109 . .
C2 C13 H13B 109 . .
C19 C13 H13B 109 . .
H13A C13 H13B 107.8 . .
C19 C14 C15 122.5(4) . .
C19 C14 O4 118.1(4) . .
C15 C14 O4 119.3(4) . .
C14 C15 C16 117.3(5) . .
C14 C15 C26 123.2(4) . .
C16 C15 C26 119.2(5) . .
C17 C16 C15 122.7(5) . .
C17 C16 H16 118.7 . .
C15 C16 H16 118.7 . .
C16 C17 C18 117.6(5) . .
C16 C17 C22 119.7(6) . .
C18 C17 C22 122.7(6) . .
C17 C18 C19 122.4(5) . .
C17 C18 H18 118.8 . .
C19 C18 H18 118.8 . .
C14 C19 C18 117.0(5) . .
C14 C19 C13 123.2(4) . .
C18 C19 C13 119.6(5) . .
O4 C20 C21 110.0(4) . .
O4 C20 H20A 109.7 . .
C21 C20 H20A 109.7 . .
O4 C20 H20B 109.7 . .
C21 C20 H20B 109.7 . .
H20A C20 H20B 108.2 . .
O6 C21 O5 125.0(5) . .
O6 C21 C20 117.0(5) . .
O5 C21 C20 118.0(4) . .
C24 C22 C23 108.4(7) . .
C24 C22 C25 107.8(9) . .
C23 C22 C25 110.4(8) . .
C24 C22 C17 112.5(6) . .
C23 C22 C17 110.2(5) . .
C25 C22 C17 107.5(6) . .
C22 C23 H23A 109.5 . .
C22 C23 H23B 109.5 . .
H23A C23 H23B 109.5 . .
C22 C23 H23C 109.5 . .
H23A C23 H23C 109.5 . .
H23B C23 H23C 109.5 . .
C22 C24 H24A 109.5 . .
C22 C24 H24B 109.5 . .
H24A C24 H24B 109.5 . .
C22 C24 H24C 109.5 . .
H24A C24 H24C 109.5 . .
H24B C24 H24C 109.5 . .
C22 C25 H25A 109.5 . .
C22 C25 H25B 109.5 . .
H25A C25 H25B 109.5 . .
C22 C25 H25C 109.5 . .
H25A C25 H25C 109.5 . .
H25B C25 H25C 109.5 . .
C45 C39 C28 111.1(4) . .
C45 C39 H39A 109.4 . .
C28 C39 H39A 109.4 . .
C45 C39 H39B 109.4 . .
C28 C39 H39B 109.4 . .
H39A C39 H39B 108 . .
C15 C26 C32 111.4(4) . .
C15 C26 H26A 109.3 . .
C32 C26 H26A 109.3 . .
C15 C26 H26B 109.3 . .
C32 C26 H26B 109.3 . .
H26A C26 H26B 108 . .
C28 C27 C32 122.9(4) . .
C28 C27 O7 118.8(4) . .
C32 C27 O7 118.3(4) . .
C27 C28 C29 116.6(5) . .
C27 C28 C39 123.2(4) . .
C29 C28 C39 120.0(4) . .
C30 C29 C28 123.2(5) . .
C30 C29 H29 118.4 . .
C28 C29 H29 118.4 . .
C29 C30 C31 117.3(5) . .
C29 C30 C35 125.7(9) . .
C31 C30 C35 116.8(9) . .
C29 C30 C35A 114.0(12) . .
C31 C30 C35A 127.5(14) . .
C32 C31 C30 122.4(5) . .
C32 C31 H31 118.8 . .
C30 C31 H31 118.8 . .
C31 C32 C27 117.4(5) . .
C31 C32 C26 120.0(5) . .
C27 C32 C26 122.4(4) . .
O7 C33 C34 109.1(4) . .
O7 C33 H33A 109.9 . .
C34 C33 H33A 109.9 . .
O7 C33 H33B 109.9 . .
C34 C33 H33B 109.9 . .
H33A C33 H33B 108.3 . .
O8 C34 O9 126.1(5) . .
O8 C34 C33 118.4(5) . .
O9 C34 C33 115.6(5) . .
C36 C35 C38 98.9(19) . .
C36 C35 C37 114.6(18) . .
C38 C35 C37 106.4(16) . .
C36 C35 C30 113.5(19) . .
C38 C35 C30 116.3(13) . .
C37 C35 C30 107.1(15) . .
C35 C36 H36A 109.5 . .
C35 C36 H36B 109.5 . .
H36A C36 H36B 109.5 . .
C35 C36 H36C 109.5 . .
H36A C36 H36C 109.5 . .
H36B C36 H36C 109.5 . .
C35 C37 H37A 109.5 . .
C35 C37 H37B 109.5 . .
H37A C37 H37B 109.5 . .
C35 C37 H37C 109.5 . .
H37A C37 H37C 109.5 . .
H37B C37 H37C 109.5 . .
C35 C38 H38A 109.5 . .
C35 C38 H38B 109.5 . .
H38A C38 H38B 109.5 . .
C35 C38 H38C 109.5 . .
H38A C38 H38C 109.5 . .
H38B C38 H38C 109.5 . .
C37A C35A C38A 111(3) . .
C37A C35A C36A 105(2) . .
C38A C35A C36A 111(3) . .
C37A C35A C30 115(2) . .
C38A C35A C30 106.4(19) . .
C36A C35A C30 109(3) . .
C35A C36A H36D 109.5 . .
C35A C36A H36E 109.5 . .
H36D C36A H36E 109.5 . .
C35A C36A H36F 109.5 . .
H36D C36A H36F 109.5 . .
H36E C36A H36F 109.5 . .
C35A C37A H37D 109.5 . .
C35A C37A H37E 109.5 . .
H37D C37A H37E 109.5 . .
C35A C37A H37F 109.5 . .
H37D C37A H37F 109.5 . .
H37E C37A H37F 109.5 . .
C35A C38A H38D 109.5 . .
C35A C38A H38E 109.5 . .
H38D C38A H38E 109.5 . .
C35A C38A H38F 109.5 . .
H38D C38A H38F 109.5 . .
H38E C38A H38F 109.5 . .
C41 C40 C45 123.2(4) . .
C41 C40 O10 118.9(4) . .
C45 C40 O10 117.9(4) . .
C40 C41 C42 116.9(5) . .
C40 C41 C52 123.3(4) . .
C42 C41 C52 119.5(5) . .
C43 C42 C41 122.4(5) . .
C43 C42 H42 118.8 . .
C41 C42 H42 118.8 . .
C42 C43 C44 117.5(5) . .
C42 C43 C48 122.2(5) . .
C44 C43 C48 120.3(5) . .
C43 C44 C45 123.0(5) . .
C43 C44 H44 118.5 . .
C45 C44 H44 118.5 . .
C40 C45 C44 116.7(5) . .
C40 C45 C39 122.3(4) . .
C44 C45 C39 120.8(4) . .
O10 C46 C47 109.0(4) . .
O10 C46 H46A 109.9 . .
C47 C46 H46A 109.9 . .
O10 C46 H46B 109.9 . .
C47 C46 H46B 109.9 . .
H46A C46 H46B 108.3 . .
O12 C47 O11 126.5(6) . .
O12 C47 C46 114.9(6) . .
O11 C47 C46 118.6(4) . .
C51 C48 C49 107.9(7) . .
C51 C48 C50 110.1(7) . .
C49 C48 C50 105.9(6) . .
C51 C48 C43 112.5(5) . .
C49 C48 C43 108.8(6) . .
C50 C48 C43 111.3(5) . .
C48 C49 H49A 109.5 . .
C48 C49 H49B 109.5 . .
H49A C49 H49B 109.5 . .
C48 C49 H49C 109.5 . .
H49A C49 H49C 109.5 . .
H49B C49 H49C 109.5 . .
C48 C50 H50A 109.5 . .
C48 C50 H50B 109.5 . .
H50A C50 H50B 109.5 . .
C48 C50 H50C 109.5 . .
H50A C50 H50C 109.5 . .
H50B C50 H50C 109.5 . .
C48 C51 H51A 109.5 . .
C48 C51 H51B 109.5 . .
H51A C51 H51B 109.5 . .
C48 C51 H51C 109.5 . .
H51A C51 H51C 109.5 . .
H51B C51 H51C 109.5 . .
C6 C52 C41 112.1(4) . .
C6 C52 H52A 109.2 . .
C41 C52 H52A 109.2 . .
C6 C52 H52B 109.2 . .
C41 C52 H52B 109.2 . .
H52A C52 H52B 107.9 . .
O14 C53 O13 139.5(12) . .
O14A C53 O13 168.9(17) . .
O14 C53 H53 110.3 . .
O13 C53 H53 110.3 . .
C62 N1 C63 112.7(10) . .
C62 N1 H1A 109 . .
C63 N1 H1A 109 . .
C62 N1 H1B 109 . .
C63 N1 H1B 109 . .
H1A N1 H1B 107.8 . .
N1 C62 H62A 109.5 . .
N1 C62 H62B 109.5 . .
H62A C62 H62B 109.5 . .
N1 C62 H62C 109.5 . .
H62A C62 H62C 109.5 . .
H62B C62 H62C 109.5 . .
N1 C63 H63A 109.5 . .
N1 C63 H63B 109.5 . .
H63A C63 H63B 109.5 . .
N1 C63 H63C 109.5 . .
H63A C63 H63C 109.5 . .
H63B C63 H63C 109.5 . .

loop_
_geom_bond_atom_site_label_1
_geom_bond_atom_site_label_2
_geom_bond_distance
_geom_bond_site_symmetry_2
Tb1 O13 2.364(3) .
Tb1 O5 2.374(4) .
Tb1 O11 2.380(4) .
Tb1 O8 2.400(3) .
Tb1 O2 2.409(4) .
Tb1 O4 2.485(3) .
Tb1 O10 2.485(3) .
Tb1 O7 2.490(3) .
Tb1 O1 2.509(3) .
O1 C1 1.410(5) .
O1 C7 1.456(6) .
O2 C8 1.255(7) .
O3 C8 1.242(6) .
O4 C14 1.412(5) .
O4 C20 1.450(6) .
O5 C21 1.265(7) .
O6 C21 1.249(7) .
O7 C27 1.407(5) .
O7 C33 1.444(6) .
O8 C34 1.256(7) .
O9 C34 1.264(6) .
O10 C40 1.419(5) .
O10 C46 1.444(6) .
O11 C47 1.250(7) .
O12 C47 1.247(7) .
O13 C53 1.245(6) .
C1 C6 1.400(7) .
C1 C2 1.401(7) .
C2 C3 1.411(7) .
C2 C13 1.516(7) .
C3 C4 1.398(8) .
C3 H3 0.93 .
C4 C5 1.387(8) .
C4 C9 1.552(8) .
C5 C6 1.399(7) .
C5 H5 0.93 .
C6 C52 1.533(7) .
C7 C8 1.540(8) .
C7 H7A 0.97 .
C7 H7B 0.97 .
C9 C12 1.512(12) .
C9 C10 1.532(11) .
C9 C11 1.562(12) .
C10 H10A 0.96 .
C10 H10B 0.96 .
C10 H10C 0.96 .
C11 H11A 0.96 .
C11 H11B 0.96 .
C11 H11C 0.96 .
C12 H12A 0.96 .
C12 H12B 0.96 .
C12 H12C 0.96 .
C13 C19 1.540(8) .
C13 H13A 0.97 .
C13 H13B 0.97 .
C14 C19 1.391(7) .
C14 C15 1.399(7) .
C15 C16 1.400(7) .
C15 C26 1.538(7) .
C16 C17 1.388(8) .
C16 H16 0.93 .
C17 C18 1.393(8) .
C17 C22 1.549(7) .
C18 C19 1.413(7) .
C18 H18 0.93 .
C20 C21 1.514(8) .
C20 H20A 0.97 .
C20 H20B 0.97 .
C22 C24 1.499(12) .
C22 C23 1.514(9) .
C22 C25 1.536(13) .
C23 H23A 0.96 .
C23 H23B 0.96 .
C23 H23C 0.96 .
C24 H24A 0.96 .
C24 H24B 0.96 .
C24 H24C 0.96 .
C25 H25A 0.96 .
C25 H25B 0.96 .
C25 H25C 0.96 .
C39 C45 1.529(7) .
C39 C28 1.538(7) .
C39 H39A 0.97 .
C39 H39B 0.97 .
C26 C32 1.539(7) .
C26 H26A 0.97 .
C26 H26B 0.97 .
C27 C28 1.392(7) .
C27 C32 1.405(7) .
C28 C29 1.401(7) .
C29 C30 1.396(7) .
C29 H29 0.93 .
C30 C31 1.401(7) .
C30 C35 1.55(2) .
C30 C35A 1.56(4) .
C31 C32 1.392(7) .
C31 H31 0.93 .
C33 C34 1.525(8) .
C33 H33A 0.97 .
C33 H33B 0.97 .
C35 C36 1.47(4) .
C35 C38 1.54(2) .
C35 C37 1.55(3) .
C36 H36A 0.96 .
C36 H36B 0.96 .
C36 H36C 0.96 .
C37 H37A 0.96 .
C37 H37B 0.96 .
C37 H37C 0.96 .
C38 H38A 0.96 .
C38 H38B 0.96 .
C38 H38C 0.96 .
C35A C37A 1.49(3) .
C35A C38A 1.52(3) .
C35A C36A 1.53(5) .
C36A H36D 0.96 .
C36A H36E 0.96 .
C36A H36F 0.96 .
C37A H37D 0.96 .
C37A H37E 0.96 .
C37A H37F 0.96 .
C38A H38D 0.96 .
C38A H38E 0.96 .
C38A H38F 0.96 .
C40 C41 1.390(7) .
C40 C45 1.398(7) .
C41 C42 1.417(7) .
C41 C52 1.537(7) .
C42 C43 1.392(7) .
C42 H42 0.93 .
C43 C44 1.396(8) .
C43 C48 1.546(7) .
C44 C45 1.403(7) .
C44 H44 0.93 .
C46 C47 1.528(8) .
C46 H46A 0.97 .
C46 H46B 0.97 .
C48 C51 1.527(10) .
C48 C49 1.527(10) .
C48 C50 1.540(9) .
C49 H49A 0.96 .
C49 H49B 0.96 .
C49 H49C 0.96 .
C50 H50A 0.96 .
C50 H50B 0.96 .
C50 H50C 0.96 .
C51 H51A 0.96 .
C51 H51B 0.96 .
C51 H51C 0.96 .
C52 H52A 0.97 .
C52 H52B 0.97 .
C53 O14 1.153(15) .
C53 O14A 1.166(17) .
C53 H53 0.93 .
N1 C62 1.453(11) .
N1 C63 1.490(14) .
N1 H1A 0.89 .
N1 H1B 0.89 .
C62 H62A 0.96 .
C62 H62B 0.96 .
C62 H62C 0.96 .
C63 H63A 0.96 .
C63 H63B 0.96 .
C63 H63C 0.96 .

loop_
_geom_torsion_atom_site_label_1
_geom_torsion_atom_site_label_2
_geom_torsion_atom_site_label_3
_geom_torsion_atom_site_label_4
_geom_torsion
_geom_torsion_site_symmetry_1
_geom_torsion_site_symmetry_2
_geom_torsion_site_symmetry_3
_geom_torsion_site_symmetry_4
C7 O1 C1 C6 81.2(5) . . . .
Tb1 O1 C1 C6 -86.9(5) . . . .
C7 O1 C1 C2 -101.3(5) . . . .
Tb1 O1 C1 C2 90.6(5) . . . .
C6 C1 C2 C3 -7.9(7) . . . .
O1 C1 C2 C3 174.7(4) . . . .
C6 C1 C2 C13 169.4(5) . . . .
O1 C1 C2 C13 -8.1(7) . . . .
C1 C2 C3 C4 2.2(8) . . . .
C13 C2 C3 C4 -175.2(5) . . . .
C2 C3 C4 C5 2.2(8) . . . .
C2 C3 C4 C9 -177.3(6) . . . .
C3 C4 C5 C6 -1.3(8) . . . .
C9 C4 C5 C6 178.2(5) . . . .
C4 C5 C6 C1 -4.0(8) . . . .
C4 C5 C6 C52 172.2(5) . . . .
C2 C1 C6 C5 8.8(7) . . . .
O1 C1 C6 C5 -173.8(4) . . . .
C2 C1 C6 C52 -167.3(4) . . . .
O1 C1 C6 C52 10.1(7) . . . .
C1 O1 C7 C8 -146.3(4) . . . .
Tb1 O1 C7 C8 23.5(5) . . . .
Tb1 O2 C8 O3 154.8(4) . . . .
Tb1 O2 C8 C7 -26.8(6) . . . .
O1 C7 C8 O3 178.9(4) . . . .
O1 C7 C8 O2 0.3(6) . . . .
C5 C4 C9 C12 168.7(8) . . . .
C3 C4 C9 C12 -11.8(10) . . . .
C5 C4 C9 C10 41.6(10) . . . .
C3 C4 C9 C10 -138.9(8) . . . .
C5 C4 C9 C11 -72.2(8) . . . .
C3 C4 C9 C11 107.4(8) . . . .
C1 C2 C13 C19 -97.7(6) . . . .
C3 C2 C13 C19 79.5(6) . . . .
C20 O4 C14 C19 83.1(5) . . . .
Tb1 O4 C14 C19 -92.0(5) . . . .
C20 O4 C14 C15 -98.4(5) . . . .
Tb1 O4 C14 C15 86.4(5) . . . .
C19 C14 C15 C16 -7.4(7) . . . .
O4 C14 C15 C16 174.3(4) . . . .
C19 C14 C15 C26 167.2(4) . . . .
O4 C14 C15 C26 -11.1(7) . . . .
C14 C15 C16 C17 2.6(8) . . . .
C26 C15 C16 C17 -172.2(5) . . . .
C15 C16 C17 C18 2.7(8) . . . .
C15 C16 C17 C22 -176.0(5) . . . .
C16 C17 C18 C19 -3.6(8) . . . .
C22 C17 C18 C19 175.0(5) . . . .
C15 C14 C19 C18 6.5(7) . . . .
O4 C14 C19 C18 -175.1(4) . . . .
C15 C14 C19 C13 -168.3(4) . . . .
O4 C14 C19 C13 10.0(7) . . . .
C17 C18 C19 C14 -0.8(8) . . . .
C17 C18 C19 C13 174.2(5) . . . .
C2 C13 C19 C14 95.2(6) . . . .
C2 C13 C19 C18 -79.6(6) . . . .
C14 O4 C20 C21 -151.6(4) . . . .
Tb1 O4 C20 C21 24.3(5) . . . .
Tb1 O5 C21 O6 162.0(5) . . . .
Tb1 O5 C21 C20 -19.1(7) . . . .
O4 C20 C21 O6 174.0(6) . . . .
O4 C20 C21 O5 -4.9(7) . . . .
C16 C17 C22 C24 -173.0(8) . . . .
C18 C17 C22 C24 8.5(10) . . . .
C16 C17 C22 C23 -51.9(9) . . . .
C18 C17 C22 C23 129.5(7) . . . .
C16 C17 C22 C25 68.5(9) . . . .
C18 C17 C22 C25 -110.1(9) . . . .
C14 C15 C26 C32 -96.8(5) . . . .
C16 C15 C26 C32 77.7(6) . . . .
C33 O7 C27 C28 -100.5(5) . . . .
Tb1 O7 C27 C28 89.7(5) . . . .
C33 O7 C27 C32 81.5(5) . . . .
Tb1 O7 C27 C32 -88.3(5) . . . .
C32 C27 C28 C29 -6.0(7) . . . .
O7 C27 C28 C29 176.1(4) . . . .
C32 C27 C28 C39 169.5(4) . . . .
O7 C27 C28 C39 -8.4(7) . . . .
C45 C39 C28 C27 -98.9(5) . . . .
C45 C39 C28 C29 76.4(6) . . . .
C27 C28 C29 C30 4.1(7) . . . .
C39 C28 C29 C30 -171.6(5) . . . .
C28 C29 C30 C31 -1.3(8) . . . .
C28 C29 C30 C35 172.7(11) . . . .
C28 C29 C30 C35A -169.6(15) . . . .
C29 C30 C31 C32 0.2(8) . . . .
C35 C30 C31 C32 -174.3(10) . . . .
C35A C30 C31 C32 166.7(15) . . . .
C30 C31 C32 C27 -2.0(7) . . . .
C30 C31 C32 C26 173.4(5) . . . .
C28 C27 C32 C31 5.1(7) . . . .
O7 C27 C32 C31 -177.0(4) . . . .
C28 C27 C32 C26 -170.2(4) . . . .
O7 C27 C32 C26 7.7(7) . . . .
C15 C26 C32 C31 -74.7(6) . . . .
C15 C26 C32 C27 100.5(5) . . . .
C27 O7 C33 C34 -149.7(5) . . . .
Tb1 O7 C33 C34 21.5(6) . . . .
Tb1 O8 C34 O9 155.4(5) . . . .
Tb1 O8 C34 C33 -23.6(7) . . . .
O7 C33 C34 O8 0.0(8) . . . .
O7 C33 C34 O9 -179.0(5) . . . .
C29 C30 C35 C36 -25(2) . . . .
C31 C30 C35 C36 148.7(16) . . . .
C35A C30 C35 C36 -83(7) . . . .
C29 C30 C35 C38 -139.1(14) . . . .
C31 C30 C35 C38 35(2) . . . .
C35A C30 C35 C38 164(8) . . . .
C29 C30 C35 C37 102.2(15) . . . .
C31 C30 C35 C37 -83.8(13) . . . .
C35A C30 C35 C37 45(6) . . . .
C29 C30 C35A C37A 63(3) . . . .
C31 C30 C35A C37A -104(2) . . . .
C35 C30 C35A C37A -165(9) . . . .
C29 C30 C35A C38A -173.8(18) . . . .
C31 C30 C35A C38A 19(3) . . . .
C35 C30 C35A C38A -42(6) . . . .
C29 C30 C35A C36A -54(2) . . . .
C31 C30 C35A C36A 139.2(18) . . . .
C35 C30 C35A C36A 78(7) . . . .
C46 O10 C40 C41 -99.4(5) . . . .
Tb1 O10 C40 C41 86.2(5) . . . .
C46 O10 C40 C45 82.5(5) . . . .
Tb1 O10 C40 C45 -91.8(5) . . . .
C45 C40 C41 C42 -5.7(7) . . . .
O10 C40 C41 C42 176.3(4) . . . .
C45 C40 C41 C52 168.8(4) . . . .
O10 C40 C41 C52 -9.2(7) . . . .
C40 C41 C42 C43 0.9(7) . . . .
C52 C41 C42 C43 -173.8(5) . . . .
C41 C42 C43 C44 2.4(7) . . . .
C41 C42 C43 C48 -178.2(5) . . . .
C42 C43 C44 C45 -1.3(7) . . . .
C48 C43 C44 C45 179.3(5) . . . .
C41 C40 C45 C44 6.7(7) . . . .
O10 C40 C45 C44 -175.3(4) . . . .
C41 C40 C45 C39 -168.2(4) . . . .
O10 C40 C45 C39 9.7(6) . . . .
C43 C44 C45 C40 -3.1(7) . . . .
C43 C44 C45 C39 172.0(4) . . . .
C28 C39 C45 C40 96.5(5) . . . .
C28 C39 C45 C44 -78.3(6) . . . .
C40 O10 C46 C47 -155.5(4) . . . .
Tb1 O10 C46 C47 19.7(5) . . . .
Tb1 O11 C47 O12 153.2(5) . . . .
Tb1 O11 C47 C46 -27.6(7) . . . .
O10 C46 C47 O12 -177.2(5) . . . .
O10 C46 C47 O11 3.6(8) . . . .
C42 C43 C48 C51 -2.4(9) . . . .
C44 C43 C48 C51 177.0(6) . . . .
C42 C43 C48 C49 117.1(7) . . . .
C44 C43 C48 C49 -63.5(7) . . . .
C42 C43 C48 C50 -126.6(6) . . . .
C44 C43 C48 C50 52.8(8) . . . .
C5 C6 C52 C41 -77.0(6) . . . .
C1 C6 C52 C41 99.0(5) . . . .
C40 C41 C52 C6 -99.3(5) . . . .
C42 C41 C52 C6 75.1(6) . . . .
